data_1526143
loop_
_publ_author_name
'Gordon, A.G.'
'Gregory, D.H.'
'Blake, A.J.'
'Weston, D.P.'
'Jones, M.O.'

_publ_section_title
;
 Ternary lithium nitridocuprates, Li3-x-y Cux N : crystal growth, bulk
 synthesis, structure and magnetic properties
;
_journal_name_full 'International Journal of Inorganic Materials'
_journal_page_first 973
_journal_page_last 981
_journal_volume 3
_journal_year 2001
_chemical_formula_sum 'Cu0.428 Li2.572 N'
_chemical_name_systematic '(Li0.572 Cu0.428) Li2 N'
_space_group_IT_number 191
_symmetry_space_group_name_Hall '-P 6 2'
_symmetry_space_group_name_H-M 'P 6/m m m'
_cell_angle_alpha 90
_cell_angle_beta 90
_cell_angle_gamma 120
_cell_formula_units_Z 1
_cell_length_a 3.6789
_cell_length_b 3.6789
_cell_length_c 3.7717
_cell_volume 44.208
_citation_journal_id_ASTM IJIMCR
_cod_data_source_file Gordon_IJIMCR_2001_1072.cif
_cod_data_source_block Cu0.428Li2.572N1
_cod_original_cell_volume 44.20829
_cod_original_formula_sum 'Cu0.428 Li2.572 N1'
_cod_database_code 1526143

loop_
_symmetry_equiv_pos_as_xyz
x,y,z
x-y,x,z
-y,x-y,z
-x,-y,z
-x+y,-x,z
y,-x+y,z
-y,-x,-z
x-y,-y,-z
x,x-y,-z
y,x,-z
-x+y,y,-z
-x,-x+y,-z
-x,-y,-z
-x+y,-x,-z
y,-x+y,-z
x,y,-z
x-y,x,-z
-y,x-y,-z
y,x,z
-x+y,y,z
-x,-x+y,z
-y,-x,z
x-y,-y,z
x,x-y,z

loop_
_atom_site_label
_atom_site_type_symbol
_atom_site_fract_x
_atom_site_fract_y
_atom_site_fract_z
_atom_site_occupancy
_atom_site_U_iso_or_equiv
Li1 Li+1 0 0 0.5 0.572 0.0
N1 N-3 0 0 0 1 0.0
Li2 Li+1 0.6667 0.3333 0 1 0.0
Cu1 Cu+1 0 0 0.5 0.428 0.0
